data_4061010
loop_
_publ_author_name
'Sun, Yi'
'Chan, Hoi-Shan'
'Dixneuf, Pierre H.'
'Xie, Zuowei'

_publ_section_title
;
 Synthesis, Structural Characterization, Ligand Displacement Reaction, and
 Electrochemical Property of Ruthenium Complexes Incorporating Linked
 Cyclopentadienyl-Carboranyl Ligands
;
_journal_coden_ASTM ORGND7
_journal_issue 24
_journal_name_full Organometallics
_journal_page_first 5864
_journal_page_last 5872
_journal_paper_doi 10.1021/om0493816
_journal_volume 23
_journal_year 2004
_chemical_formula_sum 'C16 H22 B10'
_chemical_formula_weight 322.44
_space_group_IT_number 14
_symmetry_cell_setting monoclinic
_symmetry_space_group_name_Hall '-P 2ybc'
_symmetry_space_group_name_H-M 'P 1 21/c 1'
_cell_angle_alpha 90.00
_cell_angle_beta 90.00(3)
_cell_angle_gamma 90.00
_cell_formula_units_Z 8
_cell_length_a 11.681(2)
_cell_length_b 23.528(5)
_cell_length_c 13.623(3)
_cell_measurement_temperature 293(2)
_cell_volume 3744.3(13)
_diffrn_ambient_temperature 293(2)
_exptl_crystal_density_diffrn 1.144
_cod_depositor_comments
;
The following automatic conversions were performed:
'_symmetry_cell_setting' value 'MONOCLINIC' changed to 'monoclinic'
according to '/home/saulius/struct/CIF-dictionaries/cif_core.dic'
dictionary named 'cif_core.dic' version 2.4.1 from 2010-06-29.

Automatic conversion script
Id: cif_fix_enum 1527 2010-12-29 10:47:43Z saulius 
;
_cod_original_sg_symbol_H-M 'P 21/c'
_cod_database_code 4061010

loop_
_symmetry_equiv_pos_as_xyz
'x, y, z'
'-x, y+1/2, -z+1/2'
'-x, -y, -z'
'x, -y-1/2, z-1/2'

loop_
_atom_site_label
_atom_site_type_symbol
_atom_site_fract_x
_atom_site_fract_y
_atom_site_fract_z
_atom_site_U_iso_or_equiv
_atom_site_adp_type
_atom_site_occupancy
_atom_site_symmetry_multiplicity
_atom_site_calc_flag
_atom_site_refinement_flags
_atom_site_disorder_assembly
_atom_site_disorder_group
C1 C 0.1996(3) 0.35219(14) 0.9725(2) 0.0759(14) Uani 1 1 d . . .
C1' C 0.2278(3) 0.63697(14) 0.6519(2) 0.0794(15) Uani 1 1 d . . .
C2 C 0.3180(3) 0.37678(17) 1.0284(3) 0.0896(15) Uani 1 1 d . . .
H2 H 0.3665 0.4135 1.0008 0.107 Uiso 1 1 calc R . .
C2' C 0.3109(4) 0.67129(19) 0.7301(3) 0.1135(19) Uani 1 1 d . . .
H2' H 0.3522 0.6489 0.7915 0.136 Uiso 1 1 calc R . .
C11 C 0.1545(3) 0.37893(17) 0.8780(3) 0.0923(15) Uani 1 1 d . . .
H11A H 0.0776 0.3923 0.8918 0.111 Uiso 1 1 calc R . .
H11B H 0.1471 0.3485 0.8303 0.111 Uiso 1 1 calc R . .
C11' C 0.2103(4) 0.57360(16) 0.6719(3) 0.1079(17) Uani 1 1 d . . .
H11B H 0.1727 0.5698 0.7350 0.130 Uiso 1 1 calc R . .
H11C H 0.2851 0.5560 0.6776 0.130 Uiso 1 1 calc R . .
C12 C 0.2185(3) 0.42821(15) 0.8264(2) 0.0804(14) Uani 1 1 d . . .
H12A H 0.1714 0.4388 0.7698 0.096 Uiso 1 1 calc R . .
C12' C 0.1403(4) 0.53961(15) 0.5955(3) 0.0908(15) Uani 1 1 d . . .
H12B H 0.1038 0.5665 0.5504 0.109 Uiso 1 1 calc R . .
C13 C 0.2367(3) 0.48263(14) 0.8847(2) 0.0781(14) Uani 1 1 d . . .
C13' C 0.0480(3) 0.50273(14) 0.6414(3) 0.0819(14) Uani 1 1 d . . .
C14 C 0.1597(4) 0.51706(19) 0.9349(3) 0.1022(16) Uani 1 1 d . . .
H14 H 0.0827 0.5071 0.9386 0.123 Uiso 1 1 calc R . .
C14' C -0.0390(4) 0.51664(18) 0.7070(3) 0.0974(16) Uani 1 1 d . . .
H14C H -0.0489 0.5541 0.7273 0.117 Uiso 1 1 calc R . .
C15 C 0.1988(6) 0.5668(2) 0.9799(4) 0.124(2) Uani 1 1 d . . .
H15A H 0.1481 0.5896 1.0148 0.149 Uiso 1 1 calc R . .
C15' C -0.1104(4) 0.4743(2) 0.7418(3) 0.1100(17) Uani 1 1 d . . .
H15B H -0.1676 0.4833 0.7866 0.132 Uiso 1 1 calc R . .
C16 C 0.3112(7) 0.5820(2) 0.9726(4) 0.132(2) Uani 1 1 d . . .
H16A H 0.3362 0.6151 1.0031 0.158 Uiso 1 1 calc R . .
C16' C -0.0977(4) 0.41892(19) 0.7107(3) 0.1002(16) Uani 1 1 d . . .
H16B H -0.1461 0.3910 0.7354 0.120 Uiso 1 1 calc R . .
C17 C 0.3889(5) 0.54917(18) 0.9205(3) 0.1081(17) Uani 1 1 d . . .
H17A H 0.4652 0.5601 0.9157 0.130 Uiso 1 1 calc R . .
C17' C -0.0144(3) 0.40410(16) 0.6433(3) 0.0902(15) Uani 1 1 d . . .
H17B H -0.0075 0.3667 0.6218 0.108 Uiso 1 1 calc R . .
C18 C 0.3506(3) 0.49949(14) 0.8755(2) 0.0777(14) Uani 1 1 d . . .
C18' C 0.0598(3) 0.44640(15) 0.6080(3) 0.0817(14) Uani 1 1 d . . .
C19 C 0.4128(3) 0.45799(14) 0.8158(2) 0.0778(14) Uani 1 1 d . . .
C19' C 0.1591(3) 0.44302(15) 0.5415(2) 0.0812(14) Uani 1 1 d . . .
C20 C 0.5275(4) 0.4553(2) 0.7847(3) 0.1063(17) Uani 1 1 d . . .
H20 H 0.5798 0.4830 0.8035 0.128 Uiso 1 1 calc R . .
C20' C 0.2064(4) 0.39713(18) 0.4907(3) 0.0982(16) Uani 1 1 d . . .
H20C H 0.1722 0.3615 0.4936 0.118 Uiso 1 1 calc R . .
C21 C 0.5611(5) 0.4101(3) 0.7251(4) 0.126(2) Uani 1 1 d . . .
H21A H 0.6370 0.4075 0.7050 0.152 Uiso 1 1 calc R . .
C21' C 0.3047(5) 0.4053(2) 0.4362(3) 0.1182(18) Uani 1 1 d . . .
H21B H 0.3366 0.3750 0.4021 0.142 Uiso 1 1 calc R . .
C22 C 0.4836(6) 0.3691(3) 0.6952(4) 0.125(2) Uani 1 1 d . . .
H22A H 0.5075 0.3395 0.6547 0.150 Uiso 1 1 calc R . .
C22' C 0.3561(5) 0.4581(3) 0.4316(4) 0.1250(19) Uani 1 1 d . . .
H22B H 0.4232 0.4628 0.3957 0.150 Uiso 1 1 calc R . .
C23 C 0.3727(4) 0.37192(18) 0.7247(3) 0.1011(16) Uani 1 1 d . . .
H23A H 0.3206 0.3445 0.7041 0.121 Uiso 1 1 calc R . .
C23' C 0.3075(4) 0.5049(2) 0.4811(3) 0.1144(17) Uani 1 1 d . . .
H23B H 0.3413 0.5406 0.4771 0.137 Uiso 1 1 calc R . .
C24 C 0.3371(3) 0.41586(15) 0.7860(2) 0.0759(14) Uani 1 1 d . . .
C24' C 0.2086(3) 0.49699(17) 0.5356(3) 0.0886(15) Uani 1 1 d . . .
B3 B 0.3199(3) 0.31297(16) 0.9694(3) 0.0727(15) Uani 1 1 d . . .
H3 H 0.3698 0.3072 0.9017 0.087 Uiso 1 1 calc R . .
B3' B 0.1686(5) 0.6832(2) 0.7336(3) 0.1013(18) Uani 1 1 d . . .
H3' H 0.1139 0.6694 0.7948 0.122 Uiso 1 1 calc R . .
B4 B 0.1891(4) 0.27913(18) 0.9820(3) 0.0885(16) Uani 1 1 d . . .
H4 H 0.1522 0.2516 0.9249 0.106 Uiso 1 1 calc R . .
B4' B 0.1198(4) 0.6801(2) 0.6154(3) 0.0920(17) Uani 1 1 d . . .
H4' H 0.0333 0.6648 0.5975 0.110 Uiso 1 1 calc R . .
B5 B 0.1046(4) 0.32399(19) 1.0551(4) 0.0933(17) Uani 1 1 d . . .
H5 H 0.0112 0.3253 1.0453 0.112 Uiso 1 1 calc R . .
B5' B 0.2384(4) 0.66626(18) 0.5378(3) 0.0780(15) Uani 1 1 d . . .
H5' H 0.2290 0.6421 0.4692 0.094 Uiso 1 1 calc R . .
B6 B 0.1837(4) 0.38597(18) 1.0826(3) 0.0826(16) Uani 1 1 d . . .
H6 H 0.1429 0.4278 1.0911 0.099 Uiso 1 1 calc R . .
B6' B 0.3593(4) 0.6593(2) 0.6117(4) 0.1007(18) Uani 1 1 d . . .
H6' H 0.4299 0.6304 0.5925 0.121 Uiso 1 1 calc R . .
B7 B 0.3874(4) 0.31978(18) 1.0804(3) 0.0875(16) Uani 1 1 d . . .
H7 H 0.4812 0.3184 1.0880 0.105 Uiso 1 1 calc R . .
B7' B 0.2635(7) 0.7395(2) 0.7467(4) 0.132(2) Uani 1 1 d . . .
H7' H 0.2725 0.7632 0.8159 0.158 Uiso 1 1 calc R . .
B8 B 0.3080(4) 0.25791(18) 1.0533(4) 0.0922(17) Uani 1 1 d . . .
H8 H 0.3489 0.2162 1.0432 0.111 Uiso 1 1 calc R . .
B8' B 0.1442(6) 0.7461(3) 0.6738(4) 0.122(2) Uani 1 1 d . . .
H8' H 0.0732 0.7745 0.6939 0.146 Uiso 1 1 calc R . .
B9 B 0.1712(4) 0.26573(19) 1.1100(4) 0.0971(17) Uani 1 1 d . . .
H9 H 0.1225 0.2290 1.1373 0.117 Uiso 1 1 calc R . .
B9' B 0.1885(5) 0.7365(2) 0.5511(4) 0.1011(18) Uani 1 1 d . . .
H9' H 0.1465 0.7589 0.4900 0.121 Uiso 1 1 calc R . .
B10 B 0.1678(4) 0.3318(2) 1.1716(3) 0.0938(17) Uani 1 1 d . . .
H10 H 0.1171 0.3383 1.2387 0.113 Uiso 1 1 calc R . .
B10' B 0.3351(5) 0.7233(2) 0.5494(4) 0.1044(19) Uani 1 1 d . . .
H10' H 0.3900 0.7369 0.4882 0.125 Uiso 1 1 calc R . .
B11 B 0.3024(4) 0.36499(18) 1.1532(3) 0.0881(16) Uani 1 1 d . . .
H11 H 0.3402 0.3932 1.2087 0.106 Uiso 1 1 calc R . .
B11' B 0.3814(5) 0.7247(2) 0.6707(4) 0.120(2) Uani 1 1 d . . .
H11' H 0.4684 0.7387 0.6903 0.145 Uiso 1 1 calc R . .
B12 B 0.2944(4) 0.29037(18) 1.1710(3) 0.0888(16) Uani 1 1 d . . .
H12 H 0.3266 0.2697 1.2380 0.107 Uiso 1 1 calc R . .
B12' B 0.2761(6) 0.7728(2) 0.6334(4) 0.122(2) Uani 1 1 d . . .
H12' H 0.2924 0.8187 0.6272 0.146 Uiso 1 1 calc R . .

loop_
_atom_site_aniso_label
_atom_site_aniso_U_11
_atom_site_aniso_U_22
_atom_site_aniso_U_33
_atom_site_aniso_U_23
_atom_site_aniso_U_13
_atom_site_aniso_U_12
C1 0.070(2) 0.075(2) 0.082(2) 0.0089(16) -0.0024(16) -0.0137(16)
C1' 0.093(3) 0.077(2) 0.068(2) 0.0067(15) -0.0093(17) -0.0113(18)
C2 0.096(3) 0.090(3) 0.083(3) 0.0105(19) -0.0073(19) -0.011(2)
C2' 0.147(4) 0.105(3) 0.089(3) 0.017(2) -0.035(3) -0.036(3)
C11 0.084(3) 0.091(3) 0.102(3) 0.017(2) -0.022(2) -0.020(2)
C11' 0.150(4) 0.083(3) 0.091(3) 0.018(2) -0.040(3) -0.029(2)
C12 0.088(3) 0.081(2) 0.073(2) 0.0085(16) -0.0211(17) -0.0089(18)
C12' 0.116(3) 0.070(2) 0.087(3) 0.0112(17) -0.026(2) -0.004(2)
C13 0.090(3) 0.071(2) 0.073(2) 0.0125(16) -0.0075(17) 0.0056(19)
C13' 0.099(3) 0.068(2) 0.079(2) 0.0041(17) -0.0176(19) -0.0022(19)
C14 0.107(3) 0.098(3) 0.101(3) 0.021(2) 0.010(2) 0.024(2)
C14' 0.109(3) 0.084(3) 0.099(3) -0.004(2) -0.012(2) 0.003(2)
C15 0.183(6) 0.085(3) 0.103(3) 0.005(2) 0.028(3) 0.039(3)
C15' 0.113(3) 0.112(4) 0.105(3) -0.003(3) -0.002(2) 0.000(3)
C16 0.204(6) 0.085(3) 0.106(4) -0.014(3) 0.002(4) 0.000(4)
C16' 0.096(3) 0.099(3) 0.106(3) 0.009(2) -0.011(2) -0.011(2)
C17 0.135(4) 0.081(3) 0.108(3) 0.002(2) -0.018(3) -0.018(3)
C17' 0.095(3) 0.078(3) 0.098(3) 0.0047(19) -0.025(2) -0.008(2)
C18 0.097(3) 0.064(2) 0.072(2) 0.0067(15) -0.0101(17) -0.0080(18)
C18' 0.093(3) 0.073(2) 0.079(2) 0.0054(17) -0.0268(19) -0.0047(19)
C19 0.085(3) 0.076(2) 0.073(2) 0.0142(16) -0.0034(17) -0.0049(18)
C19' 0.097(3) 0.075(2) 0.072(2) 0.0082(16) -0.0150(18) 0.0050(19)
C20 0.094(3) 0.117(4) 0.108(3) 0.021(3) 0.009(2) -0.009(2)
C20' 0.111(3) 0.090(3) 0.094(3) 0.007(2) -0.015(2) 0.013(2)
C21 0.114(4) 0.155(5) 0.110(4) 0.027(3) 0.037(3) 0.040(4)
C21' 0.137(4) 0.121(4) 0.097(3) 0.011(3) 0.010(3) 0.021(3)
C22 0.159(5) 0.121(4) 0.095(3) 0.004(3) 0.032(3) 0.033(4)
C22' 0.122(4) 0.139(5) 0.114(4) 0.031(3) 0.016(3) 0.006(3)
C23 0.139(4) 0.086(3) 0.078(3) -0.0005(19) 0.006(2) 0.000(2)
C23' 0.134(4) 0.101(3) 0.108(3) 0.020(3) 0.005(3) -0.007(3)
C24 0.092(3) 0.075(2) 0.061(2) 0.0064(15) -0.0022(16) 0.0003(18)
C24' 0.101(3) 0.088(3) 0.076(2) 0.0175(18) -0.0113(19) -0.009(2)
B3 0.077(3) 0.067(2) 0.074(3) 0.0008(17) 0.0010(18) 0.0020(18)
B3' 0.120(4) 0.110(4) 0.073(3) -0.001(2) 0.011(2) -0.014(3)
B4 0.098(3) 0.072(3) 0.096(3) -0.001(2) -0.004(2) -0.016(2)
B4' 0.090(3) 0.096(3) 0.090(3) 0.007(2) 0.003(2) -0.001(2)
B5 0.076(3) 0.086(3) 0.119(4) 0.019(2) 0.007(2) -0.012(2)
B5' 0.088(3) 0.081(3) 0.065(2) 0.0081(18) -0.0001(18) 0.002(2)
B6 0.091(3) 0.072(3) 0.085(3) 0.0003(19) 0.008(2) 0.007(2)
B6' 0.078(3) 0.118(4) 0.107(4) 0.010(3) -0.003(2) -0.001(3)
B7 0.088(3) 0.084(3) 0.091(3) 0.017(2) -0.009(2) -0.003(2)
B7' 0.212(7) 0.099(4) 0.084(3) -0.008(3) -0.007(4) -0.034(4)
B8 0.112(4) 0.064(3) 0.101(3) 0.005(2) 0.010(3) 0.008(2)
B8' 0.155(5) 0.103(4) 0.107(4) -0.016(3) 0.013(3) 0.024(4)
B9 0.110(3) 0.075(3) 0.106(3) 0.016(2) 0.016(3) -0.016(2)
B9' 0.131(4) 0.087(3) 0.085(3) 0.016(2) 0.000(3) 0.012(3)
B10 0.107(3) 0.090(3) 0.084(3) 0.009(2) 0.020(2) 0.002(2)
B10' 0.116(4) 0.104(4) 0.092(3) 0.024(3) 0.009(3) -0.020(3)
B11 0.115(3) 0.078(3) 0.072(3) 0.0004(19) -0.009(2) -0.009(2)
B11' 0.123(4) 0.115(4) 0.124(4) 0.020(3) -0.026(3) -0.049(3)
B12 0.108(3) 0.079(3) 0.079(3) 0.017(2) -0.003(2) -0.006(2)
B12' 0.180(6) 0.082(3) 0.103(4) 0.003(3) -0.003(4) -0.029(3)

loop_
_geom_bond_atom_site_label_1
_geom_bond_atom_site_label_2
_geom_bond_distance
_geom_bond_site_symmetry_2
_geom_bond_publ_flag
C1 C11 1.526(5) . ?
C1 C2 1.682(5) . ?
C1 B3 1.682(5) . ?
C1 B6 1.709(6) . ?
C1 B5 1.715(5) . ?
C1 B4 1.728(5) . ?
C1' C11' 1.529(5) . ?
C1' C2' 1.652(5) . ?
C1' B4' 1.695(6) . ?
C1' B3' 1.704(6) . ?
C1' B5' 1.704(5) . ?
C1' B6' 1.713(6) . ?
C2 B3 1.703(5) . ?
C2 B7 1.720(6) . ?
C2 B11 1.732(6) . ?
C2 B6 1.747(6) . ?
C2' B3' 1.687(7) . ?
C2' B7' 1.713(8) . ?
C2' B11' 1.707(7) . ?
C2' B6' 1.733(7) . ?
C11 C12 1.549(5) . ?
C11' C12' 1.546(5) . ?
C12 C24 1.518(5) . ?
C12 C13 1.522(5) . ?
C12' C24' 1.519(5) . ?
C12' C13' 1.520(5) . ?
C13 C14 1.391(5) . ?
C13 C18 1.394(5) . ?
C13' C14' 1.392(5) . ?
C13' C18' 1.408(5) . ?
C14 C15 1.399(7) . ?
C14' C15' 1.383(6) . ?
C15 C16 1.364(8) . ?
C15' C16' 1.378(6) . ?
C16 C17 1.388(7) . ?
C16' C17' 1.382(6) . ?
C17 C18 1.393(5) . ?
C17' C18' 1.405(5) . ?
C18 C19 1.464(5) . ?
C18' C19' 1.474(5) . ?
C19 C24 1.389(5) . ?
C19 C20 1.407(5) . ?
C19' C20' 1.397(5) . ?
C19' C24' 1.398(5) . ?
C20 C21 1.394(7) . ?
C20' C21' 1.382(6) . ?
C21 C22 1.386(8) . ?
C21' C22' 1.379(7) . ?
C22 C23 1.358(7) . ?
C22' C23' 1.412(7) . ?
C23 C24 1.392(5) . ?
C23' C24' 1.386(6) . ?
B3 B7 1.713(6) . ?
B3 B4 1.732(6) . ?
B3 B8 1.733(6) . ?
B3' B4' 1.710(7) . ?
B3' B8' 1.712(8) . ?
B3' B7' 1.735(8) . ?
B4 B5 1.755(7) . ?
B4 B8 1.767(7) . ?
B4 B9 1.784(7) . ?
B4' B8' 1.767(8) . ?
B4' B5' 1.773(6) . ?
B4' B9' 1.781(7) . ?
B5 B9 1.745(7) . ?
B5 B10 1.759(7) . ?
B5 B6 1.767(6) . ?
B5' B6' 1.742(6) . ?
B5' B9' 1.762(6) . ?
B5' B10' 1.761(7) . ?
B6 B11 1.758(6) . ?
B6 B10 1.769(6) . ?
B6' B10' 1.752(7) . ?
B6' B11' 1.756(8) . ?
B7 B11 1.761(7) . ?
B7 B8 1.766(7) . ?
B7 B12 1.784(6) . ?
B7' B8' 1.718(9) . ?
B7' B12' 1.737(8) . ?
B7' B11' 1.758(9) . ?
B8 B9 1.784(7) . ?
B8 B12 1.784(7) . ?
B8' B12' 1.752(9) . ?
B8' B9' 1.763(7) . ?
B9 B12 1.761(7) . ?
B9 B10 1.766(7) . ?
B9' B10' 1.741(8) . ?
B9' B12' 1.742(8) . ?
B10 B12 1.772(7) . ?
B10 B11 1.774(7) . ?
B10' B11' 1.740(8) . ?
B10' B12' 1.772(8) . ?
B11 B12 1.775(6) . ?
B11' B12' 1.747(9) . ?
